data_1541996
loop_
_publ_author_name
'Hector, A.L.'
'Levason, W.'
'Webster, M.'

_publ_section_title
;
 Synthesis and properties of scandium, yttrium and lanthanum periodates.
 Crystal structures of Y (H2 O)3 (I O4 (O H)2) and Y (H2 O)2 (I O3)3
;
_journal_name_full 'Inorganica Chimica Acta'
_journal_page_first 43
_journal_page_last 49
_journal_volume 298
_journal_year 2000
_chemical_formula_sum 'H8 I O9 Y'
_chemical_name_systematic '(Y (H2 O)3) (I O4 (O H)2)'
_space_group_IT_number 14
_symmetry_space_group_name_Hall '-P 2yn'
_symmetry_space_group_name_H-M 'P 1 21/n 1'
_cell_angle_alpha 90
_cell_angle_beta 105.372
_cell_angle_gamma 90
_cell_formula_units_Z 4
_cell_length_a 7.4977
_cell_length_b 10.2895
_cell_length_c 9.4648
_cell_volume 704.064
_citation_journal_id_ASTM ICHAA3
_cod_data_source_file Hector_ICHAA3_2000_234.cif
_cod_data_source_block H8I1O9Y1
_cod_original_cell_volume 704.0641
_cod_original_sg_symbol_Hall '-P 2ybc (x-z,y,z)'
_cod_original_formula_sum 'H8 I1 O9 Y1'
_cod_database_code 1541996

loop_
_symmetry_equiv_pos_as_xyz
x,y,z
-x+1/2,y+1/2,-z+1/2
-x,-y,-z
x-1/2,-y-1/2,z-1/2

loop_
_atom_site_label
_atom_site_type_symbol
_atom_site_fract_x
_atom_site_fract_y
_atom_site_fract_z
_atom_site_occupancy
_atom_site_U_iso_or_equiv
O5 O-2 0.4073 0.2677 0.6467 1 0.0
O8 O-2 -0.2815 0.096 0.6032 1 0.0
O3 O-2 0.1205 0.0822 0.8385 1 0.0
O1 O-2 0.3546 0.2805 0.8989 1 0.0
O7 O-2 -0.1915 -0.0479 0.8757 1 0.0
O2 O-2 0.0599 0.3001 0.6744 1 0.0
O4 O-2 0.4609 0.0557 0.8014 1 0.0
O6 O-2 0.1462 0.073 0.579 1 0.0
O9 O-2 -0.2958 -0.2205 0.6338 1 0.0
I1 I+7 0.25909 0.1752 0.73969 1 0.0
Y1 Y+3 -0.05519 -0.07129 0.67861 1 0.0
